data_7214776
loop_
_publ_author_name
'Khavasi, Hamid Reza'
'Barforoush, Maryam Mehdizadeh'
'Fard, Mahmood Azizpoor'

_publ_section_title
;
 Influence of ligand substituent on structural assembly and coordination
 geometry
;
_journal_issue 21
_journal_name_full CrystEngComm
_journal_page_first 7236
_journal_paper_doi 10.1039/c2ce25898f
_journal_volume 14
_journal_year 2012
_chemical_formula_moiety 'C26 H26 Cl2 Hg N6 O4'
_chemical_formula_sum 'C26 H26 Cl2 Hg N6 O4'
_chemical_formula_weight 758.02
_chemical_name_systematic
;
?
;
_space_group_IT_number 14
_symmetry_cell_setting monoclinic
_symmetry_space_group_name_Hall '-P 2ybc'
_symmetry_space_group_name_H-M 'P 1 21/c 1'
_atom_sites_solution_hydrogens geom
_atom_sites_solution_primary direct
_atom_sites_solution_secondary difmap
_audit_creation_method SHELXL-97
_cell_angle_alpha 90.00
_cell_angle_beta 114.78(3)
_cell_angle_gamma 90.00
_cell_formula_units_Z 8
_cell_length_a 14.662(3)
_cell_length_b 28.360(6)
_cell_length_c 14.515(3)
_cell_measurement_reflns_used 3276
_cell_measurement_temperature 120(2)
_cell_measurement_theta_max 29.24
_cell_measurement_theta_min 1.69
_cell_volume 5480(2)
_computing_cell_refinement 'X-Area 1.31 (Stoe & Cie GmbH, 2005)'
_computing_data_collection 'X-Area 1.31 (Stoe & Cie GmbH, 2005)'
_computing_data_reduction 'X-Area 1.31 (Stoe & Cie GmbH, 2005)'
_computing_molecular_graphics 'ORTEP-3 for Windows (Farrugia, 1997)'
_computing_publication_material 'WinGX (Farrugia, 1999)'
_computing_structure_refinement 'SHELXL-97 (Sheldrick, 1997)'
_computing_structure_solution 'SHELXS-97 (Sheldrick, 1990)'
_diffrn_ambient_temperature 120(2)
_diffrn_detector_area_resol_mean '0.15 mm'
_diffrn_measured_fraction_theta_full 0.989
_diffrn_measured_fraction_theta_max 0.989
_diffrn_measurement_device_type 'STOE IPDS II'
_diffrn_measurement_method 'rotation method'
_diffrn_radiation_monochromator graphite
_diffrn_radiation_source 'fine-focus sealed tube'
_diffrn_radiation_type MoK\a
_diffrn_radiation_wavelength 0.71073
_diffrn_reflns_av_R_equivalents 0.0667
_diffrn_reflns_av_sigmaI/netI 0.0519
_diffrn_reflns_limit_h_max 20
_diffrn_reflns_limit_h_min -20
_diffrn_reflns_limit_k_max 38
_diffrn_reflns_limit_k_min -38
_diffrn_reflns_limit_l_max 19
_diffrn_reflns_limit_l_min -15
_diffrn_reflns_number 43989
_diffrn_reflns_theta_full 29.24
_diffrn_reflns_theta_max 29.24
_diffrn_reflns_theta_min 1.69
_diffrn_standards_number 0
_exptl_absorpt_coefficient_mu 5.857
_exptl_absorpt_correction_T_max 0.241
_exptl_absorpt_correction_T_min 0.153
_exptl_absorpt_correction_type numerical
_exptl_absorpt_process_details 'shape of crystal determined optically'
_exptl_crystal_colour yellow
_exptl_crystal_density_diffrn 1.838
_exptl_crystal_density_method 'not measured'
_exptl_crystal_description block
_exptl_crystal_F_000 2960
_exptl_crystal_size_max 0.35
_exptl_crystal_size_mid 0.30
_exptl_crystal_size_min 0.25
_refine_diff_density_max 1.643
_refine_diff_density_min -2.809
_refine_diff_density_rms 0.172
_refine_ls_extinction_method none
_refine_ls_goodness_of_fit_ref 1.147
_refine_ls_hydrogen_treatment constr
_refine_ls_matrix_type full
_refine_ls_number_parameters 706
_refine_ls_number_reflns 14729
_refine_ls_number_restraints 0
_refine_ls_restrained_S_all 1.147
_refine_ls_R_factor_all 0.0719
_refine_ls_R_factor_gt 0.0535
_refine_ls_shift/su_max 0.027
_refine_ls_shift/su_mean 0.003
_refine_ls_structure_factor_coef Fsqd
_refine_ls_weighting_details 'calc w=1/[\s^2^(Fo^2^)+(0.0353P)^2^+27.2743P] where P=(Fo^2^+2Fc^2^)/3'
_refine_ls_weighting_scheme calc
_refine_ls_wR_factor_gt 0.1089
_refine_ls_wR_factor_ref 0.1153
_reflns_number_gt 11974
_reflns_number_total 14729
_reflns_threshold_expression >2sigma(I)
_cod_data_source_file c2ce25898f.txt
_cod_data_source_block kh-h25h
_cod_depositor_comments
;
The following automatic conversions were performed:

'_symmetry_cell_setting' value 'Monoclinic' changed to 'monoclinic'
according to
/usr/data/users/saulius/automatic-downloads/retrospective/RSC/lib/dictionaries/cif_core.dic
dictionary named 'cif_core.dic' version 2.4.2 from
2011-04-26.

'_exptl_absorpt_correction_type' value 'Numerical'
changed to 'numerical' according to
/usr/data/users/saulius/automatic-downloads/retrospective/RSC/lib/dictionaries/cif_core.dic
dictionary named 'cif_core.dic' version 2.4.2 from 2011-04-26.

Automatic conversion script
Id: cif_fix_values 2281 2013-09-26 08:29:07Z andrius 
;
_cod_original_sg_symbol_H-M P21/c
_cod_database_code 7214776

loop_
_symmetry_equiv_pos_as_xyz
'x, y, z'
'-x, y+1/2, -z+1/2'
'-x, -y, -z'
'x, -y-1/2, z-1/2'

loop_
_atom_site_label
_atom_site_type_symbol
_atom_site_fract_x
_atom_site_fract_y
_atom_site_fract_z
_atom_site_U_iso_or_equiv
_atom_site_adp_type
_atom_site_occupancy
_atom_site_symmetry_multiplicity
_atom_site_calc_flag
_atom_site_refinement_flags
C1 C -0.0695(4) 0.7878(2) 0.2705(5) 0.0230(11) Uani 1 1 d .
H1 H -0.1189 0.8090 0.2682 0.028 Uiso 1 1 calc R
C2 C 0.0206(4) 0.8051(2) 0.2749(5) 0.0248(12) Uani 1 1 d .
H2 H 0.0295 0.8376 0.2744 0.030 Uiso 1 1 calc R
C3 C 0.0786(4) 0.7305(2) 0.2812(5) 0.0251(12) Uani 1 1 d .
H3 H 0.1292 0.7095 0.2862 0.030 Uiso 1 1 calc R
C4 C -0.0127(4) 0.7130(2) 0.2750(5) 0.0210(11) Uani 1 1 d .
C5 C -0.0267(4) 0.6609(2) 0.2766(5) 0.0233(12) Uani 1 1 d .
C6 C -0.1565(4) 0.6025(2) 0.2697(4) 0.0204(11) Uani 1 1 d .
C7 C -0.1073(4) 0.5610(2) 0.2667(4) 0.0216(11) Uani 1 1 d .
H7 H -0.0440 0.5622 0.2663 0.026 Uiso 1 1 calc R
C8 C -0.1534(4) 0.5173(2) 0.2641(5) 0.0233(12) Uani 1 1 d .
H8 H -0.1200 0.4895 0.2635 0.028 Uiso 1 1 calc R
C9 C -0.2491(4) 0.5155(2) 0.2625(5) 0.0241(12) Uani 1 1 d .
H9 H -0.2796 0.4865 0.2600 0.029 Uiso 1 1 calc R
C10 C -0.2988(4) 0.5568(2) 0.2646(5) 0.0247(12) Uani 1 1 d .
H10 H -0.3627 0.5554 0.2635 0.030 Uiso 1 1 calc R
C11 C -0.2532(4) 0.6004(2) 0.2684(4) 0.0205(11) Uani 1 1 d .
C12 C -0.3912(4) 0.6452(2) 0.2725(5) 0.0242(12) Uani 1 1 d .
H12A H -0.3910 0.6278 0.3300 0.029 Uiso 1 1 calc R
H12B H -0.4416 0.6317 0.2108 0.029 Uiso 1 1 calc R
C13 C -0.4131(5) 0.6963(2) 0.2806(5) 0.0292(13) Uani 1 1 d .
H13A H -0.4135 0.7131 0.2230 0.035 Uiso 1 1 calc R
H13B H -0.3623 0.7092 0.3416 0.035 Uiso 1 1 calc R
H13C H -0.4776 0.6993 0.2824 0.035 Uiso 1 1 calc R
C14 C 0.5983(4) 0.8348(2) 0.2758(5) 0.0212(11) Uani 1 1 d .
H14 H 0.6477 0.8143 0.2757 0.025 Uiso 1 1 calc R
C15 C 0.5125(4) 0.8165(2) 0.2818(4) 0.0216(11) Uani 1 1 d .
H15 H 0.5065 0.7840 0.2853 0.026 Uiso 1 1 calc R
C16 C 0.4524(4) 0.89055(19) 0.2794(4) 0.0173(10) Uani 1 1 d .
H16 H 0.4039 0.9110 0.2820 0.021 Uiso 1 1 calc R
C17 C 0.5368(4) 0.9089(2) 0.2723(4) 0.0171(10) Uani 1 1 d .
C18 C 0.5470(4) 0.9615(2) 0.2671(5) 0.0210(11) Uani 1 1 d .
C19 C 0.6582(4) 1.0205(2) 0.2388(5) 0.0201(11) Uani 1 1 d .
C20 C 0.5992(4) 1.0604(2) 0.2235(5) 0.0257(12) Uani 1 1 d .
H20 H 0.5353 1.0583 0.2220 0.031 Uiso 1 1 calc R
C21 C 0.6370(5) 1.1038(2) 0.2103(5) 0.0280(13) Uani 1 1 d .
H21 H 0.5970 1.1306 0.1982 0.034 Uiso 1 1 calc R
C22 C 0.7324(4) 1.1077(2) 0.2148(5) 0.0234(12) Uani 1 1 d .
H22 H 0.7567 1.1370 0.2068 0.028 Uiso 1 1 calc R
C23 C 0.7920(4) 1.0681(2) 0.2312(4) 0.0222(11) Uani 1 1 d .
H23 H 0.8568 1.0709 0.2351 0.027 Uiso 1 1 calc R
C24 C 0.7557(4) 1.0244(2) 0.2419(4) 0.0185(10) Uani 1 1 d .
C25 C 0.9102(4) 0.9842(2) 0.2724(5) 0.0241(12) Uani 1 1 d .
H25A H 0.9477 1.0062 0.3262 0.029 Uiso 1 1 calc R
H25B H 0.9142 0.9945 0.2105 0.029 Uiso 1 1 calc R
C26 C 0.9522(5) 0.9351(2) 0.3003(5) 0.0296(14) Uani 1 1 d .
H26A H 0.9137 0.9137 0.2470 0.036 Uiso 1 1 calc R
H26B H 0.9487 0.9257 0.3622 0.036 Uiso 1 1 calc R
H26C H 1.0209 0.9348 0.3094 0.036 Uiso 1 1 calc R
C27 C 0.3410(4) 0.5236(2) 0.5195(5) 0.0223(11) Uani 1 1 d .
H27 H 0.3903 0.5025 0.5215 0.027 Uiso 1 1 calc R
C28 C 0.2464(4) 0.5065(2) 0.5038(5) 0.0230(11) Uani 1 1 d .
H28 H 0.2345 0.4742 0.4964 0.028 Uiso 1 1 calc R
C29 C 0.1939(4) 0.5811(2) 0.5125(4) 0.0206(11) Uani 1 1 d .
H29 H 0.1448 0.6019 0.5122 0.025 Uiso 1 1 calc R
C30 C 0.2879(4) 0.59869(19) 0.5270(4) 0.0178(10) Uani 1 1 d .
C31 C 0.3066(4) 0.65087(19) 0.5379(4) 0.0176(10) Uani 1 1 d .
C32 C 0.4281(4) 0.7094(2) 0.5281(4) 0.0193(10) Uani 1 1 d .
C33 C 0.3751(4) 0.7507(2) 0.5241(5) 0.0222(11) Uani 1 1 d .
H33 H 0.3126 0.7493 0.5263 0.027 Uiso 1 1 calc R
C34 C 0.4167(5) 0.7942(2) 0.5169(5) 0.0247(12) Uani 1 1 d .
H34 H 0.3804 0.8217 0.5120 0.030 Uiso 1 1 calc R
C35 C 0.5102(4) 0.7969(2) 0.5171(5) 0.0242(12) Uani 1 1 d .
H35 H 0.5370 0.8261 0.5131 0.029 Uiso 1 1 calc R
C36 C 0.5654(4) 0.7558(2) 0.5234(5) 0.0230(11) Uani 1 1 d .
H36 H 0.6291 0.7577 0.5242 0.028 Uiso 1 1 calc R
C37 C 0.5245(4) 0.7123(2) 0.5283(4) 0.0194(10) Uani 1 1 d .
C38 C 0.6748(4) 0.6695(2) 0.5563(5) 0.0270(13) Uani 1 1 d .
H38A H 0.7124 0.6873 0.6177 0.032 Uiso 1 1 calc R
H38B H 0.6855 0.6837 0.5009 0.032 Uiso 1 1 calc R
C39 C 0.7084(6) 0.6185(3) 0.5699(7) 0.0429(19) Uani 1 1 d .
H39A H 0.6694 0.6012 0.5092 0.052 Uiso 1 1 calc R
H39B H 0.6989 0.6051 0.6259 0.052 Uiso 1 1 calc R
H39C H 0.7782 0.6169 0.5831 0.052 Uiso 1 1 calc R
C40 C 0.8343(4) 0.5211(2) -0.0003(5) 0.0223(11) Uani 1 1 d .
H40 H 0.8805 0.5000 -0.0055 0.027 Uiso 1 1 calc R
C41 C 0.7473(4) 0.5037(2) 0.0039(5) 0.0237(12) Uani 1 1 d .
H41 H 0.7367 0.4713 0.0013 0.028 Uiso 1 1 calc R
C42 C 0.6976(4) 0.5789(2) 0.0152(4) 0.0203(11) Uani 1 1 d .
H42 H 0.6518 0.6001 0.0209 0.024 Uiso 1 1 calc R
C43 C 0.7845(4) 0.5959(2) 0.0107(4) 0.0196(11) Uani 1 1 d .
C44 C 0.8001(4) 0.6486(2) 0.0105(4) 0.0223(11) Uani 1 1 d .
C45 C 0.9270(4) 0.7065(2) 0.0121(4) 0.0206(11) Uani 1 1 d .
C46 C 0.8746(5) 0.7480(2) 0.0081(5) 0.0269(13) Uani 1 1 d .
H46 H 0.8092 0.7469 0.0027 0.032 Uiso 1 1 calc R
C47 C 0.9216(5) 0.7919(2) 0.0123(5) 0.0264(12) Uani 1 1 d .
H47 H 0.8867 0.8197 0.0087 0.032 Uiso 1 1 calc R
C48 C 1.0193(4) 0.7937(2) 0.0216(5) 0.0233(12) Uani 1 1 d .
H48 H 1.0504 0.8227 0.0265 0.028 Uiso 1 1 calc R
C49 C 1.0716(4) 0.7523(2) 0.0238(5) 0.0232(11) Uani 1 1 d .
H49 H 1.1371 0.7539 0.0295 0.028 Uiso 1 1 calc R
C50 C 1.0259(4) 0.7086(2) 0.0175(4) 0.0199(11) Uani 1 1 d .
C51 C 1.1701(4) 0.6650(2) 0.0291(5) 0.0214(11) Uani 1 1 d .
H51A H 1.2142 0.6772 0.0953 0.026 Uiso 1 1 calc R
H51B H 1.1779 0.6843 -0.0224 0.026 Uiso 1 1 calc R
C52 C 1.1959(4) 0.6145(2) 0.0190(5) 0.0257(12) Uani 1 1 d .
H52A H 1.1516 0.6027 -0.0466 0.031 Uiso 1 1 calc R
H52B H 1.1886 0.5958 0.0707 0.031 Uiso 1 1 calc R
H52C H 1.2640 0.6126 0.0265 0.031 Uiso 1 1 calc R
N1 N -0.0878(3) 0.74165(18) 0.2694(4) 0.0211(10) Uani 1 1 d .
N2 N 0.0949(4) 0.77673(19) 0.2800(4) 0.0254(11) Uani 1 1 d .
N3 N -0.1181(3) 0.64798(18) 0.2695(4) 0.0216(10) Uani 1 1 d .
H3A H -0.1587 0.6708 0.2640 0.026 Uiso 1 1 calc R
N4 N 0.6106(3) 0.88118(18) 0.2702(4) 0.0196(9) Uani 1 1 d .
N5 N 0.4394(3) 0.84375(18) 0.2825(4) 0.0205(9) Uani 1 1 d .
N6 N 0.6281(3) 0.97433(18) 0.2503(4) 0.0218(10) Uani 1 1 d .
H6A H 0.6654 0.9518 0.2461 0.026 Uiso 1 1 calc R
N7 N 0.3624(3) 0.56970(19) 0.5318(4) 0.0227(10) Uani 1 1 d .
N8 N 0.1725(4) 0.53509(18) 0.4991(4) 0.0223(10) Uani 1 1 d .
N9 N 0.3916(3) 0.66359(17) 0.5299(4) 0.0197(9) Uani 1 1 d .
H9A H 0.4282 0.6408 0.5254 0.024 Uiso 1 1 calc R
N10 N 0.8534(3) 0.56723(18) 0.0029(4) 0.0205(9) Uani 1 1 d .
N11 N 0.6783(3) 0.53275(18) 0.0115(4) 0.0210(10) Uani 1 1 d .
N12 N 0.8884(4) 0.66104(18) 0.0095(4) 0.0231(10) Uani 1 1 d .
H12D H 0.9258 0.6382 0.0070 0.028 Uiso 1 1 calc R
O1 O 0.0403(3) 0.63337(17) 0.2837(4) 0.0359(12) Uani 1 1 d .
O2 O -0.2939(3) 0.64330(15) 0.2710(4) 0.0278(10) Uani 1 1 d .
O3 O 0.4846(3) 0.98795(16) 0.2743(4) 0.0276(9) Uani 1 1 d .
O4 O 0.8074(3) 0.98220(15) 0.2583(4) 0.0230(9) Uani 1 1 d .
O5 O 0.2469(3) 0.67740(15) 0.5508(4) 0.0243(9) Uani 1 1 d .
O6 O 0.5701(3) 0.66940(15) 0.5345(4) 0.0251(9) Uani 1 1 d .
O7 O 0.7356(3) 0.67563(17) 0.0121(4) 0.0287(10) Uani 1 1 d .
O8 O 1.0674(3) 0.66588(15) 0.0165(4) 0.0254(9) Uani 1 1 d .
Cl1 Cl 0.20184(11) 0.88491(5) 0.25769(13) 0.0273(3) Uani 1 1 d .
Cl2 Cl 0.31901(10) 0.73309(5) 0.26012(11) 0.0223(3) Uani 1 1 d .
Cl3 Cl 0.04128(10) 0.42756(5) 0.45377(12) 0.0264(3) Uani 1 1 d .
Cl4 Cl 0.45109(10) 0.57642(5) 0.01201(13) 0.0267(3) Uani 1 1 d .
Hg1 Hg 0.261969(14) 0.809396(7) 0.257916(17) 0.02026(6) Uani 1 1 d .
Hg2 Hg 0.0000 0.5000 0.5000 0.02277(7) Uani 1 2 d S
Hg3 Hg 0.5000 0.5000 0.0000 0.02247(8) Uani 1 2 d S

loop_
_atom_site_aniso_label
_atom_site_aniso_U_11
_atom_site_aniso_U_22
_atom_site_aniso_U_33
_atom_site_aniso_U_23
_atom_site_aniso_U_13
_atom_site_aniso_U_12
C1 0.019(2) 0.024(3) 0.024(3) 0.002(2) 0.008(2) 0.001(2)
C2 0.027(3) 0.024(3) 0.027(3) 0.000(2) 0.014(2) -0.006(2)
C3 0.021(2) 0.024(3) 0.037(3) 0.002(2) 0.019(2) -0.002(2)
C4 0.019(2) 0.020(3) 0.027(3) 0.001(2) 0.013(2) -0.003(2)
C5 0.022(2) 0.024(3) 0.027(3) -0.001(2) 0.013(2) 0.001(2)
C6 0.024(2) 0.015(3) 0.023(3) 0.002(2) 0.010(2) -0.001(2)
C7 0.023(2) 0.018(3) 0.024(3) 0.000(2) 0.009(2) 0.003(2)
C8 0.027(3) 0.015(3) 0.028(3) 0.001(2) 0.012(2) 0.005(2)
C9 0.027(3) 0.021(3) 0.027(3) 0.003(2) 0.014(2) -0.004(2)
C10 0.022(3) 0.023(3) 0.028(3) -0.003(2) 0.009(2) -0.007(2)
C11 0.020(2) 0.022(3) 0.023(3) -0.002(2) 0.013(2) 0.000(2)
C12 0.022(3) 0.023(3) 0.030(3) 0.001(2) 0.014(2) -0.001(2)
C13 0.028(3) 0.025(3) 0.038(3) -0.001(3) 0.017(3) 0.005(2)
C14 0.021(2) 0.013(3) 0.028(3) 0.000(2) 0.008(2) 0.0007(19)
C15 0.021(2) 0.018(3) 0.025(3) 0.001(2) 0.010(2) 0.001(2)
C16 0.019(2) 0.013(2) 0.021(3) -0.0061(19) 0.010(2) -0.0011(18)
C17 0.018(2) 0.017(3) 0.018(2) -0.0023(19) 0.0094(19) -0.0013(19)
C18 0.017(2) 0.016(3) 0.028(3) -0.002(2) 0.008(2) -0.0011(19)
C19 0.027(3) 0.012(2) 0.024(3) -0.001(2) 0.013(2) -0.003(2)
C20 0.021(3) 0.022(3) 0.038(3) -0.001(2) 0.016(2) 0.000(2)
C21 0.031(3) 0.018(3) 0.040(4) 0.005(2) 0.020(3) 0.003(2)
C22 0.030(3) 0.020(3) 0.025(3) 0.001(2) 0.017(2) -0.006(2)
C23 0.022(2) 0.020(3) 0.025(3) 0.001(2) 0.009(2) -0.004(2)
C24 0.020(2) 0.015(2) 0.020(3) 0.0003(19) 0.007(2) 0.0007(19)
C25 0.012(2) 0.025(3) 0.035(3) -0.001(2) 0.009(2) -0.001(2)
C26 0.026(3) 0.031(3) 0.033(3) 0.011(3) 0.013(2) 0.006(2)
C27 0.025(3) 0.018(3) 0.026(3) -0.002(2) 0.013(2) 0.001(2)
C28 0.028(3) 0.011(2) 0.030(3) -0.001(2) 0.012(2) -0.003(2)
C29 0.022(2) 0.017(3) 0.025(3) -0.001(2) 0.012(2) 0.001(2)
C30 0.020(2) 0.013(2) 0.021(3) -0.0040(19) 0.010(2) -0.0010(19)
C31 0.024(2) 0.014(2) 0.021(3) -0.0004(19) 0.015(2) -0.0030(19)
C32 0.021(2) 0.016(3) 0.023(3) -0.004(2) 0.011(2) -0.003(2)
C33 0.024(2) 0.013(3) 0.034(3) -0.001(2) 0.016(2) 0.001(2)
C34 0.033(3) 0.014(3) 0.032(3) 0.001(2) 0.018(3) 0.000(2)
C35 0.033(3) 0.018(3) 0.025(3) 0.004(2) 0.015(2) -0.005(2)
C36 0.020(2) 0.022(3) 0.031(3) -0.001(2) 0.015(2) -0.002(2)
C37 0.023(2) 0.014(2) 0.023(3) -0.001(2) 0.012(2) 0.0012(19)
C38 0.019(2) 0.032(3) 0.032(3) 0.003(3) 0.013(2) 0.003(2)
C39 0.037(3) 0.044(4) 0.056(5) 0.020(4) 0.027(3) 0.018(3)
C40 0.020(2) 0.024(3) 0.028(3) 0.002(2) 0.014(2) 0.004(2)
C41 0.023(2) 0.020(3) 0.030(3) 0.001(2) 0.013(2) -0.002(2)
C42 0.019(2) 0.021(3) 0.023(3) -0.002(2) 0.012(2) -0.003(2)
C43 0.018(2) 0.020(3) 0.021(3) -0.002(2) 0.008(2) 0.0015(19)
C44 0.018(2) 0.027(3) 0.021(3) -0.005(2) 0.007(2) -0.005(2)
C45 0.022(2) 0.020(3) 0.023(3) -0.001(2) 0.012(2) 0.000(2)
C46 0.027(3) 0.019(3) 0.040(4) -0.001(2) 0.019(3) -0.001(2)
C47 0.032(3) 0.016(3) 0.039(4) -0.003(2) 0.023(3) 0.002(2)
C48 0.029(3) 0.018(3) 0.023(3) 0.000(2) 0.012(2) -0.003(2)
C49 0.026(3) 0.025(3) 0.022(3) -0.002(2) 0.013(2) -0.002(2)
C50 0.019(2) 0.021(3) 0.022(3) -0.001(2) 0.010(2) -0.001(2)
C51 0.019(2) 0.016(3) 0.027(3) -0.001(2) 0.008(2) 0.0003(19)
C52 0.023(3) 0.021(3) 0.032(3) -0.003(2) 0.011(2) -0.001(2)
N1 0.017(2) 0.022(2) 0.026(2) 0.0014(19) 0.0105(18) -0.0028(18)
N2 0.026(2) 0.019(3) 0.036(3) 0.001(2) 0.019(2) -0.0020(19)
N3 0.019(2) 0.018(2) 0.033(3) 0.0008(19) 0.016(2) 0.0046(17)
N4 0.020(2) 0.017(2) 0.025(2) 0.0002(19) 0.0127(18) -0.0005(17)
N5 0.019(2) 0.016(2) 0.026(2) 0.0026(18) 0.0091(18) -0.0038(17)
N6 0.019(2) 0.014(2) 0.037(3) -0.0007(19) 0.017(2) -0.0001(17)
N7 0.020(2) 0.021(2) 0.028(3) -0.001(2) 0.0106(19) -0.0009(18)
N8 0.027(2) 0.014(2) 0.029(3) -0.0036(19) 0.015(2) -0.0039(18)
N9 0.020(2) 0.014(2) 0.028(2) -0.0012(18) 0.0138(19) -0.0031(17)
N10 0.020(2) 0.021(2) 0.023(2) -0.0001(19) 0.0116(18) 0.0005(18)
N11 0.018(2) 0.022(3) 0.024(2) 0.0016(19) 0.0099(18) 0.0012(17)
N12 0.023(2) 0.017(2) 0.034(3) -0.001(2) 0.016(2) 0.0004(18)
O1 0.026(2) 0.024(2) 0.065(4) 0.001(2) 0.027(2) 0.0040(18)
O2 0.024(2) 0.015(2) 0.051(3) -0.0023(18) 0.023(2) -0.0008(16)
O3 0.026(2) 0.017(2) 0.046(3) -0.0018(19) 0.0203(19) 0.0022(16)
O4 0.0187(18) 0.016(2) 0.037(2) 0.0030(17) 0.0141(17) -0.0006(15)
O5 0.0242(19) 0.016(2) 0.038(2) -0.0001(17) 0.0193(18) -0.0012(15)
O6 0.0204(18) 0.019(2) 0.040(3) 0.0012(18) 0.0171(18) 0.0008(15)
O7 0.0227(19) 0.022(2) 0.046(3) -0.0037(19) 0.0193(19) -0.0003(16)
O8 0.0196(18) 0.017(2) 0.042(3) 0.0006(18) 0.0157(18) 0.0010(15)
Cl1 0.0272(6) 0.0161(6) 0.0445(9) -0.0004(6) 0.0209(6) 0.0013(5)
Cl2 0.0235(6) 0.0146(6) 0.0293(7) -0.0011(5) 0.0115(5) -0.0014(5)
Cl3 0.0272(6) 0.0183(6) 0.0370(8) -0.0050(6) 0.0169(6) -0.0038(5)
Cl4 0.0259(6) 0.0141(6) 0.0453(9) 0.0006(6) 0.0199(6) 0.0012(5)
Hg1 0.02033(9) 0.01463(9) 0.02813(11) -0.00031(9) 0.01242(8) -0.00135(8)
Hg2 0.02394(13) 0.01750(15) 0.03096(17) -0.00409(12) 0.01552(12) -0.00402(11)
Hg3 0.01902(12) 0.01311(14) 0.03746(18) 0.00154(12) 0.01399(12) 0.00043(10)

loop_
_atom_type_symbol
_atom_type_description
_atom_type_scat_dispersion_real
_atom_type_scat_dispersion_imag
_atom_type_scat_source
C C 0.0033 0.0016 'International Tables Vol C Tables 4.2.6.8 and 6.1.1.4'
H H 0.0000 0.0000 'International Tables Vol C Tables 4.2.6.8 and 6.1.1.4'
N N 0.0061 0.0033 'International Tables Vol C Tables 4.2.6.8 and 6.1.1.4'
O O 0.0106 0.0060 'International Tables Vol C Tables 4.2.6.8 and 6.1.1.4'
Cl Cl 0.1484 0.1585 'International Tables Vol C Tables 4.2.6.8 and 6.1.1.4'
Hg Hg -2.3894 9.2266 'International Tables Vol C Tables 4.2.6.8 and 6.1.1.4'

loop_
_geom_angle_atom_site_label_1
_geom_angle_atom_site_label_2
_geom_angle_atom_site_label_3
_geom_angle
_geom_angle_site_symmetry_1
_geom_angle_site_symmetry_3
N1 C1 C2 122.1(6) . .
N1 C1 H1 119.0 . .
C2 C1 H1 119.0 . .
N2 C2 C1 122.0(6) . .
N2 C2 H2 119.0 . .
C1 C2 H2 119.0 . .
N2 C3 C4 121.4(6) . .
N2 C3 H3 119.3 . .
C4 C3 H3 119.3 . .
N1 C4 C3 122.0(6) . .
N1 C4 C5 119.0(5) . .
C3 C4 C5 119.0(5) . .
O1 C5 N3 124.6(6) . .
O1 C5 C4 121.4(5) . .
N3 C5 C4 113.9(5) . .
C7 C6 N3 124.2(5) . .
C7 C6 C11 119.8(5) . .
N3 C6 C11 116.0(5) . .
C6 C7 C8 119.7(5) . .
C6 C7 H7 120.1 . .
C8 C7 H7 120.1 . .
C9 C8 C7 120.2(5) . .
C9 C8 H8 119.9 . .
C7 C8 H8 119.9 . .
C10 C9 C8 120.2(6) . .
C10 C9 H9 119.9 . .
C8 C9 H9 119.9 . .
C9 C10 C11 120.1(5) . .
C9 C10 H10 120.0 . .
C11 C10 H10 120.0 . .
O2 C11 C10 125.7(5) . .
O2 C11 C6 114.3(5) . .
C10 C11 C6 119.9(5) . .
O2 C12 C13 106.6(5) . .
O2 C12 H12A 110.4 . .
C13 C12 H12A 110.4 . .
O2 C12 H12B 110.4 . .
C13 C12 H12B 110.4 . .
H12A C12 H12B 108.6 . .
C12 C13 H13A 109.5 . .
C12 C13 H13B 109.5 . .
H13A C13 H13B 109.5 . .
C12 C13 H13C 109.5 . .
H13A C13 H13C 109.5 . .
H13B C13 H13C 109.5 . .
N4 C14 C15 121.2(5) . .
N4 C14 H14 119.4 . .
C15 C14 H14 119.4 . .
N5 C15 C14 122.5(5) . .
N5 C15 H15 118.8 . .
C14 C15 H15 118.8 . .
N5 C16 C17 121.1(5) . .
N5 C16 H16 119.5 . .
C17 C16 H16 119.5 . .
N4 C17 C16 122.3(5) . .
N4 C17 C18 118.7(5) . .
C16 C17 C18 119.0(5) . .
O3 C18 N6 126.3(6) . .
O3 C18 C17 120.9(5) . .
N6 C18 C17 112.8(5) . .
C20 C19 N6 124.9(5) . .
C20 C19 C24 119.8(5) . .
N6 C19 C24 115.4(5) . .
C19 C20 C21 119.1(5) . .
C19 C20 H20 120.5 . .
C21 C20 H20 120.5 . .
C22 C21 C20 121.1(6) . .
C22 C21 H21 119.4 . .
C20 C21 H21 119.4 . .
C21 C22 C23 120.1(6) . .
C21 C22 H22 119.9 . .
C23 C22 H22 119.9 . .
C22 C23 C24 120.1(5) . .
C22 C23 H23 119.9 . .
C24 C23 H23 119.9 . .
O4 C24 C23 125.8(5) . .
O4 C24 C19 114.4(5) . .
C23 C24 C19 119.8(5) . .
O4 C25 C26 106.7(5) . .
O4 C25 H25A 110.4 . .
C26 C25 H25A 110.4 . .
O4 C25 H25B 110.4 . .
C26 C25 H25B 110.4 . .
H25A C25 H25B 108.6 . .
C25 C26 H26A 109.5 . .
C25 C26 H26B 109.5 . .
H26A C26 H26B 109.5 . .
C25 C26 H26C 109.5 . .
H26A C26 H26C 109.5 . .
H26B C26 H26C 109.5 . .
N7 C27 C28 121.5(5) . .
N7 C27 H27 119.2 . .
C28 C27 H27 119.2 . .
N8 C28 C27 121.8(5) . .
N8 C28 H28 119.1 . .
C27 C28 H28 119.1 . .
N8 C29 C30 121.9(5) . .
N8 C29 H29 119.1 . .
C30 C29 H29 119.1 . .
N7 C30 C29 121.1(5) . .
N7 C30 C31 119.3(5) . .
C29 C30 C31 119.6(5) . .
O5 C31 N9 126.4(5) . .
O5 C31 C30 120.7(5) . .
N9 C31 C30 112.9(5) . .
C33 C32 N9 124.4(5) . .
C33 C32 C37 119.5(5) . .
N9 C32 C37 116.1(5) . .
C32 C33 C34 119.4(5) . .
C32 C33 H33 120.3 . .
C34 C33 H33 120.3 . .
C35 C34 C33 121.0(6) . .
C35 C34 H34 119.5 . .
C33 C34 H34 119.5 . .
C34 C35 C36 120.3(6) . .
C34 C35 H35 119.8 . .
C36 C35 H35 119.8 . .
C37 C36 C35 119.5(5) . .
C37 C36 H36 120.2 . .
C35 C36 H36 120.2 . .
O6 C37 C36 125.6(5) . .
O6 C37 C32 114.1(5) . .
C36 C37 C32 120.3(5) . .
O6 C38 C39 106.7(5) . .
O6 C38 H38A 110.4 . .
C39 C38 H38A 110.4 . .
O6 C38 H38B 110.4 . .
C39 C38 H38B 110.4 . .
H38A C38 H38B 108.6 . .
C38 C39 H39A 109.5 . .
C38 C39 H39B 109.5 . .
H39A C39 H39B 109.5 . .
C38 C39 H39C 109.5 . .
H39A C39 H39C 109.5 . .
H39B C39 H39C 109.5 . .
N10 C40 C41 121.9(5) . .
N10 C40 H40 119.0 . .
C41 C40 H40 119.0 . .
N11 C41 C40 121.4(6) . .
N11 C41 H41 119.3 . .
C40 C41 H41 119.3 . .
N11 C42 C43 121.5(5) . .
N11 C42 H42 119.3 . .
C43 C42 H42 119.3 . .
N10 C43 C42 122.1(6) . .
N10 C43 C44 118.7(5) . .
C42 C43 C44 119.1(5) . .
O7 C44 N12 126.1(6) . .
O7 C44 C43 120.0(5) . .
N12 C44 C43 113.9(5) . .
C46 C45 N12 124.5(5) . .
C46 C45 C50 119.9(5) . .
N12 C45 C50 115.6(5) . .
C45 C46 C47 119.5(5) . .
C45 C46 H46 120.3 . .
C47 C46 H46 120.3 . .
C48 C47 C46 120.3(6) . .
C48 C47 H47 119.8 . .
C46 C47 H47 119.8 . .
C47 C48 C49 120.6(6) . .
C47 C48 H48 119.7 . .
C49 C48 H48 119.7 . .
C48 C49 C50 120.2(5) . .
C48 C49 H49 119.9 . .
C50 C49 H49 119.9 . .
O8 C50 C49 126.1(5) . .
O8 C50 C45 114.5(5) . .
C49 C50 C45 119.5(5) . .
O8 C51 C52 107.2(5) . .
O8 C51 H51A 110.3 . .
C52 C51 H51A 110.3 . .
O8 C51 H51B 110.3 . .
C52 C51 H51B 110.3 . .
H51A C51 H51B 108.5 . .
C51 C52 H52A 109.5 . .
C51 C52 H52B 109.5 . .
H52A C52 H52B 109.5 . .
C51 C52 H52C 109.5 . .
H52A C52 H52C 109.5 . .
H52B C52 H52C 109.5 . .
C1 N1 C4 115.9(5) . .
C2 N2 C3 116.6(5) . .
C5 N3 C6 129.3(5) . .
C5 N3 H3A 115.4 . .
C6 N3 H3A 115.4 . .
C14 N4 C17 116.3(5) . .
C15 N5 C16 116.6(5) . .
C15 N5 Hg1 122.3(4) . .
C16 N5 Hg1 120.1(4) . .
C18 N6 C19 127.5(5) . .
C18 N6 H6A 116.2 . .
C19 N6 H6A 116.2 . .
C27 N7 C30 116.8(5) . .
C28 N8 C29 116.8(5) . .
C31 N9 C32 128.3(5) . .
C31 N9 H9A 115.8 . .
C32 N9 H9A 115.8 . .
C40 N10 C43 116.4(5) . .
C42 N11 C41 116.7(5) . .
C44 N12 C45 128.2(5) . .
C44 N12 H12D 115.9 . .
C45 N12 H12D 115.9 . .
C11 O2 C12 118.9(5) . .
C24 O4 C25 117.2(4) . .
C37 O6 C38 117.5(5) . .
C50 O8 C51 117.6(4) . .
Cl1 Hg1 Cl2 178.34(5) . .
Cl1 Hg1 N5 90.67(12) . .
Cl2 Hg1 N5 90.76(12) . .
Cl3 Hg2 Cl3 180.0 3_566 .
Cl4 Hg3 Cl4 180.0 . 3_665

loop_
_geom_bond_atom_site_label_1
_geom_bond_atom_site_label_2
_geom_bond_distance
_geom_bond_site_symmetry_2
C1 N1 1.334(8) .
C1 C2 1.387(8) .
C1 H1 0.9300 .
C2 N2 1.332(8) .
C2 H2 0.9300 .
C3 N2 1.333(8) .
C3 C4 1.395(7) .
C3 H3 0.9300 .
C4 N1 1.342(7) .
C4 C5 1.495(9) .
C5 O1 1.225(7) .
C5 N3 1.352(7) .
C6 C7 1.390(8) .
C6 N3 1.409(7) .
C6 C11 1.411(8) .
C7 C8 1.405(8) .
C7 H7 0.9300 .
C8 C9 1.393(8) .
C8 H8 0.9300 .
C9 C10 1.387(9) .
C9 H9 0.9300 .
C10 C11 1.397(8) .
C10 H10 0.9300 .
C11 O2 1.362(7) .
C12 O2 1.437(7) .
C12 C13 1.499(9) .
C12 H12A 0.9700 .
C12 H12B 0.9700 .
C13 H13A 0.9600 .
C13 H13B 0.9600 .
C13 H13C 0.9600 .
C14 N4 1.335(7) .
C14 C15 1.396(8) .
C14 H14 0.9300 .
C15 N5 1.326(7) .
C15 H15 0.9300 .
C16 N5 1.344(7) .
C16 C17 1.386(7) .
C16 H16 0.9300 .
C17 N4 1.347(7) .
C17 C18 1.503(8) .
C18 O3 1.222(7) .
C18 N6 1.361(7) .
C19 C20 1.384(8) .
C19 N6 1.414(7) .
C19 C24 1.416(8) .
C20 C21 1.397(9) .
C20 H20 0.9300 .
C21 C22 1.376(8) .
C21 H21 0.9300 .
C22 C23 1.380(9) .
C22 H22 0.9300 .
C23 C24 1.385(8) .
C23 H23 0.9300 .
C24 O4 1.383(7) .
C25 O4 1.434(6) .
C25 C26 1.508(9) .
C25 H25A 0.9700 .
C25 H25B 0.9700 .
C26 H26A 0.9600 .
C26 H26B 0.9600 .
C26 H26C 0.9600 .
C27 N7 1.339(8) .
C27 C28 1.396(8) .
C27 H27 0.9300 .
C28 N8 1.332(8) .
C28 H28 0.9300 .
C29 N8 1.336(7) .
C29 C30 1.397(7) .
C29 H29 0.9300 .
C30 N7 1.345(7) .
C30 C31 1.501(8) .
C31 O5 1.226(7) .
C31 N9 1.348(7) .
C32 C33 1.393(8) .
C32 N9 1.411(7) .
C32 C37 1.414(8) .
C33 C34 1.401(8) .
C33 H33 0.9300 .
C34 C35 1.372(9) .
C34 H34 0.9300 .
C35 C36 1.400(9) .
C35 H35 0.9300 .
C36 C37 1.387(8) .
C36 H36 0.9300 .
C37 O6 1.373(7) .
C38 O6 1.431(7) .
C38 C39 1.513(10) .
C38 H38A 0.9700 .
C38 H38B 0.9700 .
C39 H39A 0.9600 .
C39 H39B 0.9600 .
C39 H39C 0.9600 .
C40 N10 1.333(8) .
C40 C41 1.393(8) .
C40 H40 0.9300 .
C41 N11 1.345(8) .
C41 H41 0.9300 .
C42 N11 1.334(8) .
C42 C43 1.390(8) .
C42 H42 0.9300 .
C43 N10 1.338(7) .
C43 C44 1.512(8) .
C44 O7 1.224(7) .
C44 N12 1.348(7) .
C45 C46 1.395(8) .
C45 N12 1.402(8) .
C45 C50 1.420(7) .
C46 C47 1.410(9) .
C46 H46 0.9300 .
C47 C48 1.382(8) .
C47 H47 0.9300 .
C48 C49 1.394(9) .
C48 H48 0.9300 .
C49 C50 1.395(8) .
C49 H49 0.9300 .
C50 O8 1.359(7) .
C51 O8 1.439(7) .
C51 C52 1.505(8) .
C51 H51A 0.9700 .
C51 H51B 0.9700 .
C52 H52A 0.9600 .
C52 H52B 0.9600 .
C52 H52C 0.9600 .
N3 H3A 0.8600 .
N5 Hg1 2.658(5) .
N6 H6A 0.8600 .
N9 H9A 0.8600 .
N12 H12D 0.8600 .
Cl1 Hg1 2.3153(15) .
Cl2 Hg1 2.3155(15) .
Cl3 Hg2 2.3190(15) .
Cl4 Hg3 2.3122(15) .
Hg2 Cl3 2.3190(15) 3_566
Hg3 Cl4 2.3122(15) 3_665

loop_
_geom_torsion_atom_site_label_1
_geom_torsion_atom_site_label_2
_geom_torsion_atom_site_label_3
_geom_torsion_atom_site_label_4
_geom_torsion
N1 C1 C2 N2 -1.1(10)
N2 C3 C4 N1 -1.2(10)
N2 C3 C4 C5 -180.0(6)
N1 C4 C5 O1 -178.5(6)
C3 C4 C5 O1 0.3(10)
N1 C4 C5 N3 1.6(9)
C3 C4 C5 N3 -179.6(6)
N3 C6 C7 C8 -178.1(6)
C11 C6 C7 C8 -1.1(9)
C6 C7 C8 C9 1.4(9)
C7 C8 C9 C10 -0.8(9)
C8 C9 C10 C11 0.0(9)
C9 C10 C11 O2 -179.9(6)
C9 C10 C11 C6 0.3(9)
C7 C6 C11 O2 -179.5(5)
N3 C6 C11 O2 -2.3(8)
C7 C6 C11 C10 0.3(9)
N3 C6 C11 C10 177.5(5)
N4 C14 C15 N5 -0.2(9)
N5 C16 C17 N4 -1.3(9)
N5 C16 C17 C18 178.9(5)
N4 C17 C18 O3 -176.0(6)
C16 C17 C18 O3 3.8(9)
N4 C17 C18 N6 6.3(8)
C16 C17 C18 N6 -173.9(5)
N6 C19 C20 C21 -178.1(6)
C24 C19 C20 C21 0.6(9)
C19 C20 C21 C22 -1.6(10)
C20 C21 C22 C23 0.9(10)
C21 C22 C23 C24 0.8(9)
C22 C23 C24 O4 179.8(6)
C22 C23 C24 C19 -1.8(9)
C20 C19 C24 O4 179.6(6)
N6 C19 C24 O4 -1.6(7)
C20 C19 C24 C23 1.1(9)
N6 C19 C24 C23 179.9(5)
N7 C27 C28 N8 0.8(10)
N8 C29 C30 N7 -2.4(9)
N8 C29 C30 C31 177.7(5)
N7 C30 C31 O5 -167.8(6)
C29 C30 C31 O5 12.0(9)
N7 C30 C31 N9 13.3(8)
C29 C30 C31 N9 -166.8(5)
N9 C32 C33 C34 -176.5(6)
C37 C32 C33 C34 2.2(9)
C32 C33 C34 C35 -2.2(10)
C33 C34 C35 C36 0.8(10)
C34 C35 C36 C37 0.7(9)
C35 C36 C37 O6 179.9(6)
C35 C36 C37 C32 -0.7(9)
C33 C32 C37 O6 178.7(5)
N9 C32 C37 O6 -2.5(8)
C33 C32 C37 C36 -0.7(9)
N9 C32 C37 C36 178.0(5)
N10 C40 C41 N11 -0.1(10)
N11 C42 C43 N10 -0.2(9)
N11 C42 C43 C44 177.3(5)
N10 C43 C44 O7 176.1(6)
C42 C43 C44 O7 -1.5(9)
N10 C43 C44 N12 -4.5(8)
C42 C43 C44 N12 177.9(5)
N12 C45 C46 C47 179.4(6)
C50 C45 C46 C47 -1.7(10)
C45 C46 C47 C48 -0.9(10)
C46 C47 C48 C49 2.1(10)
C47 C48 C49 C50 -0.6(9)
C48 C49 C50 O8 178.4(6)
C48 C49 C50 C45 -2.0(9)
C46 C45 C50 O8 -177.2(6)
N12 C45 C50 O8 1.8(8)
C46 C45 C50 C49 3.1(9)
N12 C45 C50 C49 -177.9(5)
C2 C1 N1 C4 1.3(9)
C3 C4 N1 C1 -0.3(9)
C5 C4 N1 C1 178.6(6)
C1 C2 N2 C3 -0.3(9)
C4 C3 N2 C2 1.4(10)
O1 C5 N3 C6 0.9(11)
C4 C5 N3 C6 -179.3(6)
C7 C6 N3 C5 -7.3(10)
C11 C6 N3 C5 175.6(6)
C15 C14 N4 C17 1.0(8)
C16 C17 N4 C14 -0.3(8)
C18 C17 N4 C14 179.5(5)
C14 C15 N5 C16 -1.4(9)
C14 C15 N5 Hg1 167.9(4)
C17 C16 N5 C15 2.1(8)
C17 C16 N5 Hg1 -167.4(4)
O3 C18 N6 C19 0.8(10)
C17 C18 N6 C19 178.3(5)
C20 C19 N6 C18 -13.1(10)
C24 C19 N6 C18 168.1(6)
C28 C27 N7 C30 -0.8(9)
C29 C30 N7 C27 1.6(9)
C31 C30 N7 C27 -178.6(5)
C27 C28 N8 C29 -1.5(9)
C30 C29 N8 C28 2.3(9)
O5 C31 N9 C32 -4.4(10)
C30 C31 N9 C32 174.4(5)
C33 C32 N9 C31 -6.8(10)
C37 C32 N9 C31 174.5(6)
C41 C40 N10 C43 0.3(9)
C42 C43 N10 C40 -0.1(8)
C44 C43 N10 C40 -177.6(5)
C43 C42 N11 C41 0.4(9)
C40 C41 N11 C42 -0.2(9)
O7 C44 N12 C45 1.4(10)
C43 C44 N12 C45 -177.9(6)
C46 C45 N12 C44 -5.4(10)
C50 C45 N12 C44 175.7(6)
C10 C11 O2 C12 1.7(9)
C6 C11 O2 C12 -178.5(5)
C13 C12 O2 C11 177.1(5)
C23 C24 O4 C25 4.5(8)
C19 C24 O4 C25 -173.9(5)
C26 C25 O4 C24 173.8(5)
C36 C37 O6 C38 12.2(9)
C32 C37 O6 C38 -167.3(5)
C39 C38 O6 C37 174.1(6)
C49 C50 O8 C51 4.0(9)
C45 C50 O8 C51 -175.6(5)
C52 C51 O8 C50 -176.7(5)
C15 N5 Hg1 Cl1 -175.0(4)
C16 N5 Hg1 Cl1 -6.2(4)
C15 N5 Hg1 Cl2 5.8(4)
C16 N5 Hg1 Cl2 174.7(4)
